data_4076382
loop_
_publ_author_name
'Yao, Zi-Jian'
'Jin, Guo-Xin'

_publ_section_title
;
 Synthesis, Reactivity, and Structural Transformation of Mono- and
 Binuclear Carboranylamidinate-Based 3d Metal Complexes and
 Metallacarborane Derivatives
;
_journal_issue 5
_journal_name_full Organometallics
_journal_page_first 1767
_journal_paper_doi 10.1021/om2011358
_journal_volume 31
_journal_year 2012
_chemical_formula_sum 'C18 H50 B20 Co N4'
_chemical_formula_weight 597.75
_chemical_name_systematic
; 
 ? 
;
_space_group_IT_number 2
_symmetry_cell_setting triclinic
_symmetry_space_group_name_Hall '-P 1'
_symmetry_space_group_name_H-M 'P -1'
_atom_sites_solution_hydrogens geom
_atom_sites_solution_primary direct
_atom_sites_solution_secondary difmap
_audit_creation_method SHELXL-97
_cell_angle_alpha 68.108(5)
_cell_angle_beta 82.948(5)
_cell_angle_gamma 76.449(4)
_cell_formula_units_Z 4
_cell_length_a 10.758(4)
_cell_length_b 16.535(5)
_cell_length_c 21.784(7)
_cell_measurement_reflns_used 942
_cell_measurement_temperature 293(2)
_cell_measurement_theta_max 25.334
_cell_measurement_theta_min 2.580
_cell_volume 3493(2)
_computing_cell_refinement 'Bruker SMART'
_computing_data_collection 'Bruker SMART'
_computing_data_reduction 'Bruker SHELXTL'
_computing_molecular_graphics 'Bruker SHELXTL'
_computing_publication_material 'Bruker SHELXTL'
_computing_structure_refinement 'SHELXL-97 (Sheldrick, 1997)'
_computing_structure_solution 'SHELXS-97 (Sheldrick, 1990)'
_diffrn_ambient_temperature 293(2)
_diffrn_measured_fraction_theta_full 0.979
_diffrn_measured_fraction_theta_max 0.979
_diffrn_measurement_device_type 'CCD area detector'
_diffrn_measurement_method 'phi and omega scans'
_diffrn_radiation_monochromator graphite
_diffrn_radiation_source 'fine-focus sealed tube'
_diffrn_radiation_type MoK\a
_diffrn_radiation_wavelength 0.71073
_diffrn_reflns_av_R_equivalents 0.0468
_diffrn_reflns_av_sigmaI/netI 0.1309
_diffrn_reflns_limit_h_max 12
_diffrn_reflns_limit_h_min -12
_diffrn_reflns_limit_k_max 18
_diffrn_reflns_limit_k_min -19
_diffrn_reflns_limit_l_max 25
_diffrn_reflns_limit_l_min -24
_diffrn_reflns_number 14576
_diffrn_reflns_theta_full 25.01
_diffrn_reflns_theta_max 25.01
_diffrn_reflns_theta_min 1.36
_diffrn_standards_decay_% 3.49
_exptl_absorpt_coefficient_mu 0.511
_exptl_absorpt_correction_T_max 0.9413
_exptl_absorpt_correction_T_min 0.8960
_exptl_absorpt_correction_type multi-scan
_exptl_absorpt_process_details sadabs
_exptl_crystal_colour purple
_exptl_crystal_density_diffrn 1.137
_exptl_crystal_density_method 'not measured'
_exptl_crystal_description prism
_exptl_crystal_F_000 1252
_exptl_crystal_size_max 0.22
_exptl_crystal_size_mid 0.12
_exptl_crystal_size_min 0.12
_refine_diff_density_max 0.392
_refine_diff_density_min -0.246
_refine_diff_density_rms 0.050
_refine_ls_extinction_method none
_refine_ls_goodness_of_fit_ref 0.805
_refine_ls_hydrogen_treatment mixed
_refine_ls_matrix_type full
_refine_ls_number_parameters 847
_refine_ls_number_reflns 12069
_refine_ls_number_restraints 2
_refine_ls_restrained_S_all 0.805
_refine_ls_R_factor_all 0.1114
_refine_ls_R_factor_gt 0.0499
_refine_ls_shift/su_max 0.002
_refine_ls_shift/su_mean 0.000
_refine_ls_structure_factor_coef Fsqd
_refine_ls_weighting_details 'calc w=1/[\s^2^(Fo^2^)+(0.0448P)^2^+0.0000P] where P=(Fo^2^+2Fc^2^)/3'
_refine_ls_weighting_scheme calc
_refine_ls_wR_factor_gt 0.0997
_refine_ls_wR_factor_ref 0.1146
_reflns_number_gt 5993
_reflns_number_total 12069
_reflns_threshold_expression >2sigma(I)
_cod_data_source_file om2011358_si_001.cif
_cod_data_source_block 1
_cod_depositor_comments
;
The following automatic conversions were performed:

'_symmetry_cell_setting' value 'Triclinic' changed to 'triclinic'
according to /home/saulius/struct/CIF-dictionaries/cif_core.dic
dictionary named 'cif_core.dic' version 2.4.1 from 2010-06-29.

Automatic conversion script
Id: cif_fix_values 1715 2011-07-08 13:25:40Z adriana 
;
_cod_original_sg_symbol_H-M P-1
_cod_database_code 4076382

loop_
_symmetry_equiv_pos_as_xyz
'x, y, z'
'-x, -y, -z'

loop_
_atom_site_label
_atom_site_type_symbol
_atom_site_fract_x
_atom_site_fract_y
_atom_site_fract_z
_atom_site_U_iso_or_equiv
_atom_site_adp_type
_atom_site_occupancy
_atom_site_symmetry_multiplicity
_atom_site_calc_flag
_atom_site_refinement_flags
Co1 Co 0.67053(5) 0.68074(3) 0.53040(2) 0.04232(16) Uani 1 1 d .
N1 N 0.6995(3) 0.58665(18) 0.62279(14) 0.0428(8) Uani 1 1 d .
N2 N 0.7689(4) 0.5512(3) 0.72945(18) 0.0703(12) Uani 1 1 d .
H2' H 0.745(4) 0.505(2) 0.7409(19) 0.061(14) Uiso 1 1 d .
N3 N 0.5007(3) 0.73523(19) 0.48108(15) 0.0448(8) Uani 1 1 d .
N4 N 0.4169(3) 0.7906(3) 0.37184(19) 0.0648(10) Uani 1 1 d D
H4' H 0.445(3) 0.785(2) 0.3359(12) 0.059(14) Uiso 1 1 d D
B1 B 0.6674(5) 0.7832(3) 0.6286(2) 0.0509(13) Uani 1 1 d .
H1 H 0.5671 0.7774 0.6421 0.061 Uiso 1 1 calc R
B2 B 0.7112(5) 0.8659(3) 0.5551(2) 0.0581(14) Uani 1 1 d .
H2 H 0.6405 0.9153 0.5203 0.070 Uiso 1 1 calc R
B3 B 0.8619(5) 0.8196(3) 0.5278(2) 0.0553(13) Uani 1 1 d .
H3 H 0.8895 0.8393 0.4747 0.066 Uiso 1 1 calc R
B4 B 0.9089(4) 0.7095(3) 0.5821(2) 0.0488(12) Uani 1 1 d .
H4 H 0.9654 0.6564 0.5653 0.059 Uiso 1 1 calc R
B5 B 0.9289(5) 0.7132(3) 0.6608(2) 0.0556(13) Uani 1 1 d .
H5 H 0.9997 0.6627 0.6950 0.067 Uiso 1 1 calc R
B6 B 0.7774(5) 0.7590(3) 0.6901(2) 0.0557(13) Uani 1 1 d .
H6 H 0.7493 0.7386 0.7431 0.067 Uiso 1 1 calc R
B7 B 0.7289(5) 0.8691(3) 0.6345(2) 0.0622(15) Uani 1 1 d .
H7 H 0.6688 0.9215 0.6510 0.075 Uiso 1 1 calc R
B8 B 0.8526(5) 0.8920(3) 0.5727(2) 0.0653(15) Uani 1 1 d .
H8 H 0.8744 0.9590 0.5496 0.078 Uiso 1 1 calc R
B9 B 0.9738(5) 0.7948(3) 0.5883(2) 0.0602(14) Uani 1 1 d .
H9 H 1.0748 0.7985 0.5748 0.072 Uiso 1 1 calc R
B10 B 0.8920(5) 0.8248(3) 0.6551(3) 0.0669(15) Uani 1 1 d .
H10 H 0.9392 0.8479 0.6857 0.080 Uiso 1 1 calc R
B11 B 0.6837(4) 0.6065(3) 0.4089(2) 0.0509(13) Uani 1 1 d .
H11 H 0.6245 0.5577 0.4371 0.061 Uiso 1 1 calc R
B12 B 0.8492(4) 0.5859(3) 0.4190(3) 0.0637(15) Uani 1 1 d .
H12 H 0.8999 0.5226 0.4539 0.076 Uiso 1 1 calc R
B13 B 0.8926(4) 0.6869(3) 0.4067(2) 0.0599(14) Uani 1 1 d .
H13 H 0.9712 0.6896 0.4333 0.072 Uiso 1 1 calc R
B14 B 0.7523(4) 0.7721(3) 0.3883(2) 0.0557(13) Uani 1 1 d .
H14 H 0.7378 0.8306 0.4030 0.067 Uiso 1 1 calc R
B15 B 0.6930(5) 0.7796(3) 0.3132(2) 0.0590(14) Uani 1 1 d .
H15 H 0.6403 0.8430 0.2795 0.071 Uiso 1 1 calc R
B16 B 0.6511(5) 0.6772(3) 0.3264(2) 0.0625(14) Uani 1 1 d .
H16 H 0.5711 0.6745 0.3008 0.075 Uiso 1 1 calc R
B17 B 0.7908(5) 0.5925(4) 0.3449(3) 0.0707(16) Uani 1 1 d .
H17 H 0.8035 0.5334 0.3312 0.085 Uiso 1 1 calc R
B18 B 0.9197(5) 0.6429(4) 0.3424(3) 0.0717(17) Uani 1 1 d .
H18 H 1.0171 0.6170 0.3266 0.086 Uiso 1 1 calc R
B19 B 0.8599(5) 0.7590(4) 0.3231(2) 0.0693(16) Uani 1 1 d .
H19 H 0.9176 0.8089 0.2951 0.083 Uiso 1 1 calc R
B20 B 0.7975(5) 0.7004(4) 0.2837(3) 0.0713(16) Uani 1 1 d .
H20 H 0.8145 0.7117 0.2306 0.086 Uiso 1 1 calc R
C1 C 0.7509(3) 0.7560(2) 0.56387(17) 0.0415(9) Uani 1 1 d .
C2 C 0.7913(3) 0.6946(2) 0.64244(17) 0.0412(9) Uani 1 1 d .
C3 C 0.7513(3) 0.6049(2) 0.66582(19) 0.0433(10) Uani 1 1 d .
C4 C 0.6677(4) 0.4969(3) 0.6455(2) 0.0585(12) Uani 1 1 d .
H4A H 0.7372 0.4538 0.6726 0.070 Uiso 1 1 calc R
C5 C 0.6621(5) 0.4730(3) 0.5851(2) 0.0942(18) Uani 1 1 d .
H5A H 0.5970 0.5161 0.5568 0.141 Uiso 1 1 calc R
H5B H 0.6423 0.4150 0.5989 0.141 Uiso 1 1 calc R
H5C H 0.7434 0.4730 0.5613 0.141 Uiso 1 1 calc R
C6 C 0.5438(4) 0.4909(3) 0.6870(2) 0.0727(14) Uani 1 1 d .
H6A H 0.5442 0.5148 0.7209 0.109 Uiso 1 1 calc R
H6B H 0.5360 0.4298 0.7071 0.109 Uiso 1 1 calc R
H6C H 0.4727 0.5244 0.6593 0.109 Uiso 1 1 calc R
C7 C 0.8444(4) 0.5444(3) 0.78202(18) 0.0501(11) Uani 1 1 d .
H7A H 0.8722 0.6008 0.7709 0.060 Uiso 1 1 calc R
C8 C 0.9602(4) 0.4713(3) 0.7886(3) 0.0951(17) Uani 1 1 d .
H8A H 0.9340 0.4164 0.7968 0.143 Uiso 1 1 calc R
H8B H 1.0088 0.4651 0.8248 0.143 Uiso 1 1 calc R
H8C H 1.0121 0.4855 0.7484 0.143 Uiso 1 1 calc R
C9 C 0.7641(5) 0.5276(3) 0.8457(2) 0.0883(17) Uani 1 1 d .
H9A H 0.6884 0.5737 0.8393 0.132 Uiso 1 1 calc R
H9B H 0.8125 0.5274 0.8799 0.132 Uiso 1 1 calc R
H9C H 0.7402 0.4710 0.8583 0.132 Uiso 1 1 calc R
C10 C 0.7481(3) 0.6655(2) 0.44459(19) 0.0468(10) Uani 1 1 d .
C11 C 0.6355(3) 0.7173(2) 0.38856(18) 0.0447(10) Uani 1 1 d .
C12 C 0.5074(4) 0.7497(2) 0.4180(2) 0.0475(10) Uani 1 1 d .
C13 C 0.3785(4) 0.7632(3) 0.5138(2) 0.0677(13) Uani 1 1 d .
H13A H 0.3070 0.7644 0.4894 0.081 Uiso 1 1 calc R
C14 C 0.3703(4) 0.7002(4) 0.5829(2) 0.127(2) Uani 1 1 d .
H14A H 0.3519 0.6462 0.5828 0.190 Uiso 1 1 calc R
H14B H 0.3033 0.7266 0.6072 0.190 Uiso 1 1 calc R
H14C H 0.4503 0.6871 0.6033 0.190 Uiso 1 1 calc R
C15 C 0.3725(5) 0.8580(4) 0.5138(2) 0.1047(19) Uani 1 1 d .
H15A H 0.4331 0.8550 0.5438 0.157 Uiso 1 1 calc R
H15B H 0.2879 0.8814 0.5276 0.157 Uiso 1 1 calc R
H15C H 0.3926 0.8963 0.4700 0.157 Uiso 1 1 calc R
C16 C 0.2887(4) 0.8476(3) 0.3682(2) 0.0619(12) Uani 1 1 d .
H16A H 0.2755 0.8705 0.4045 0.074 Uiso 1 1 calc R
C17 C 0.1898(4) 0.7952(4) 0.3747(3) 0.112(2) Uani 1 1 d .
H17A H 0.1926 0.7813 0.3354 0.168 Uiso 1 1 calc R
H17B H 0.1068 0.8295 0.3803 0.168 Uiso 1 1 calc R
H17C H 0.2061 0.7411 0.4124 0.168 Uiso 1 1 calc R
C18 C 0.2826(5) 0.9242(3) 0.3036(2) 0.1036(19) Uani 1 1 d .
H18A H 0.3539 0.9521 0.2988 0.155 Uiso 1 1 calc R
H18B H 0.2042 0.9667 0.3027 0.155 Uiso 1 1 calc R
H18C H 0.2859 0.9029 0.2679 0.155 Uiso 1 1 calc R
Co2 Co 0.36529(5) 0.80941(3) 0.92805(2) 0.03941(15) Uani 1 1 d .
N5 N 0.5484(3) 0.81261(19) 0.94391(15) 0.0422(8) Uani 1 1 d .
N6 N 0.6830(3) 0.7876(3) 1.0321(2) 0.0803(13) Uani 1 1 d .
H6' H 0.691(4) 0.786(3) 1.076(2) 0.106(19) Uiso 1 1 d D
N7 N 0.2659(3) 0.88927(18) 0.84436(14) 0.0419(8) Uani 1 1 d .
N8 N 0.1846(3) 0.8845(2) 0.74851(17) 0.0520(10) Uani 1 1 d .
H8' H 0.154(3) 0.850(2) 0.7396(17) 0.049(13) Uiso 1 1 d .
B21 B 0.3909(4) 0.7083(3) 1.0748(2) 0.0431(11) Uani 1 1 d .
H21 H 0.4264 0.6507 1.0591 0.052 Uiso 1 1 calc R
B22 B 0.2277(4) 0.7530(3) 1.0817(2) 0.0468(12) Uani 1 1 d .
H22 H 0.1551 0.7235 1.0710 0.056 Uiso 1 1 calc R
B23 B 0.2064(4) 0.8679(3) 1.0613(2) 0.0488(12) Uani 1 1 d .
H23 H 0.1198 0.9139 1.0373 0.059 Uiso 1 1 calc R
B24 B 0.3579(4) 0.8962(3) 1.0416(2) 0.0479(12) Uani 1 1 d .
H24 H 0.3726 0.9602 1.0043 0.057 Uiso 1 1 calc R
B25 B 0.4495(5) 0.8428(3) 1.1137(2) 0.0536(13) Uani 1 1 d .
H25 H 0.5233 0.8720 1.1236 0.064 Uiso 1 1 calc R
B26 B 0.4707(4) 0.7259(3) 1.1345(2) 0.0501(12) Uani 1 1 d .
H26 H 0.5579 0.6797 1.1576 0.060 Uiso 1 1 calc R
B27 B 0.3181(4) 0.6990(3) 1.1542(2) 0.0520(13) Uani 1 1 d .
H27 H 0.3048 0.6345 1.1912 0.062 Uiso 1 1 calc R
B28 B 0.2033(5) 0.7980(3) 1.1456(2) 0.0571(14) Uani 1 1 d .
H28 H 0.1151 0.7983 1.1770 0.068 Uiso 1 1 calc R
B29 B 0.2848(5) 0.8875(3) 1.1202(2) 0.0569(14) Uani 1 1 d .
H29 H 0.2502 0.9462 1.1347 0.068 Uiso 1 1 calc R
B30 B 0.3534(5) 0.7821(3) 1.1767(2) 0.0554(13) Uani 1 1 d .
H30 H 0.3632 0.7718 1.2289 0.066 Uiso 1 1 calc R
B31 B 0.1641(4) 0.7127(3) 0.9127(2) 0.0547(13) Uani 1 1 d .
H31 H 0.0957 0.7559 0.9349 0.066 Uiso 1 1 calc R
B32 B 0.2647(5) 0.6156(3) 0.9606(2) 0.0565(13) Uani 1 1 d .
H32 H 0.2616 0.5945 1.0149 0.068 Uiso 1 1 calc R
B33 B 0.4095(5) 0.6001(3) 0.9159(2) 0.0558(13) Uani 1 1 d .
H33 H 0.5009 0.5690 0.9407 0.067 Uiso 1 1 calc R
B34 B 0.3987(4) 0.6888(3) 0.8382(2) 0.0485(12) Uani 1 1 d .
H34 H 0.4818 0.7167 0.8119 0.058 Uiso 1 1 calc R
B35 B 0.2754(5) 0.6806(3) 0.7953(2) 0.0616(14) Uani 1 1 d .
H35 H 0.2791 0.7028 0.7409 0.074 Uiso 1 1 calc R
B36 B 0.1291(5) 0.6964(3) 0.8403(2) 0.0629(15) Uani 1 1 d .
H36 H 0.0380 0.7290 0.8155 0.075 Uiso 1 1 calc R
B37 B 0.1417(5) 0.6075(3) 0.9178(3) 0.0718(16) Uani 1 1 d .
H37 H 0.0575 0.5808 0.9439 0.086 Uiso 1 1 calc R
B38 B 0.2924(5) 0.5382(3) 0.9200(2) 0.0685(16) Uani 1 1 d .
H38 H 0.3070 0.4660 0.9475 0.082 Uiso 1 1 calc R
B39 B 0.3768(5) 0.5830(3) 0.8443(2) 0.0660(15) Uani 1 1 d .
H39 H 0.4470 0.5404 0.8223 0.079 Uiso 1 1 calc R
B40 B 0.2102(6) 0.5881(3) 0.8459(3) 0.0762(17) Uani 1 1 d .
H40 H 0.1712 0.5488 0.8247 0.091 Uiso 1 1 calc R
C19 C 0.3214(3) 0.8131(2) 1.02084(17) 0.0380(9) Uani 1 1 d .
C20 C 0.4612(3) 0.7972(2) 1.05372(17) 0.0421(10) Uani 1 1 d .
C21 C 0.5737(4) 0.7994(2) 1.0037(2) 0.0467(10) Uani 1 1 d .
C22 C 0.6543(4) 0.8165(3) 0.89299(19) 0.0541(11) Uani 1 1 d .
H22A H 0.7196 0.8408 0.9041 0.065 Uiso 1 1 calc R
C23 C 0.6050(4) 0.8784(3) 0.8264(2) 0.0817(15) Uani 1 1 d .
H23A H 0.5368 0.8579 0.8159 0.123 Uiso 1 1 calc R
H23B H 0.6730 0.8796 0.7934 0.123 Uiso 1 1 calc R
H23C H 0.5738 0.9372 0.8275 0.123 Uiso 1 1 calc R
C24 C 0.7151(4) 0.7233(3) 0.8938(2) 0.0702(13) Uani 1 1 d .
H24A H 0.7431 0.6860 0.9374 0.105 Uiso 1 1 calc R
H24B H 0.7871 0.7261 0.8628 0.105 Uiso 1 1 calc R
H24C H 0.6534 0.6989 0.8816 0.105 Uiso 1 1 calc R
C25 C 0.8191(4) 0.7712(3) 1.0157(2) 0.0695(13) Uani 1 1 d D
H25A H 0.8330 0.7623 0.9732 0.083 Uiso 1 1 calc R
C26 C 0.8722(4) 0.8499(3) 1.0105(3) 0.105(2) Uani 1 1 d .
H26A H 0.8354 0.9009 0.9739 0.158 Uiso 1 1 calc R
H26B H 0.9635 0.8370 1.0035 0.158 Uiso 1 1 calc R
H26C H 0.8517 0.8623 1.0507 0.158 Uiso 1 1 calc R
C27 C 0.8824(5) 0.6872(3) 1.0694(2) 0.0995(18) Uani 1 1 d .
H27A H 0.8780 0.6980 1.1101 0.149 Uiso 1 1 calc R
H27B H 0.9704 0.6704 1.0565 0.149 Uiso 1 1 calc R
H27C H 0.8390 0.6400 1.0757 0.149 Uiso 1 1 calc R
C28 C 0.3270(3) 0.7050(2) 0.90991(17) 0.0419(9) Uani 1 1 d .
C29 C 0.2479(3) 0.7493(2) 0.83962(17) 0.0429(10) Uani 1 1 d .
C30 C 0.2341(3) 0.8495(2) 0.80881(18) 0.0401(9) Uani 1 1 d .
C31 C 0.2218(4) 0.9877(2) 0.82567(19) 0.0513(11) Uani 1 1 d .
H31A H 0.2432 1.0163 0.7786 0.062 Uiso 1 1 calc R
C32 C 0.2868(5) 1.0217(3) 0.8643(2) 0.0904(17) Uani 1 1 d .
H32A H 0.2640 0.9960 0.9105 0.136 Uiso 1 1 calc R
H32B H 0.2607 1.0853 0.8499 0.136 Uiso 1 1 calc R
H32C H 0.3778 1.0057 0.8576 0.136 Uiso 1 1 calc R
C33 C 0.0782(4) 1.0089(3) 0.8362(3) 0.107(2) Uani 1 1 d .
H33A H 0.0386 0.9902 0.8080 0.160 Uiso 1 1 calc R
H33B H 0.0493 1.0718 0.8258 0.160 Uiso 1 1 calc R
H33C H 0.0554 0.9780 0.8816 0.160 Uiso 1 1 calc R
C34 C 0.2106(4) 0.9621(3) 0.69055(18) 0.0503(11) Uani 1 1 d .
H34A H 0.1763 1.0163 0.7007 0.060 Uiso 1 1 calc R
C35 C 0.1400(5) 0.9663(3) 0.63363(19) 0.0827(15) Uani 1 1 d .
H35A H 0.1682 0.9117 0.6253 0.124 Uiso 1 1 calc R
H35B H 0.1570 1.0151 0.5948 0.124 Uiso 1 1 calc R
H35C H 0.0498 0.9749 0.6444 0.124 Uiso 1 1 calc R
C36 C 0.3524(4) 0.9549(3) 0.6758(2) 0.0813(15) Uani 1 1 d .
H36A H 0.3930 0.9512 0.7139 0.122 Uiso 1 1 calc R
H36B H 0.3676 1.0065 0.6390 0.122 Uiso 1 1 calc R
H36C H 0.3871 0.9025 0.6652 0.122 Uiso 1 1 calc R

loop_
_atom_site_aniso_label
_atom_site_aniso_U_11
_atom_site_aniso_U_22
_atom_site_aniso_U_33
_atom_site_aniso_U_23
_atom_site_aniso_U_13
_atom_site_aniso_U_12
Co1 0.0427(3) 0.0433(3) 0.0401(3) -0.0120(3) -0.0046(3) -0.0103(3)
N1 0.048(2) 0.0377(19) 0.042(2) -0.0063(15) -0.0068(16) -0.0167(15)
N2 0.100(3) 0.057(3) 0.049(3) 0.012(2) -0.029(2) -0.044(2)
N3 0.040(2) 0.056(2) 0.035(2) -0.0158(17) -0.0012(16) -0.0054(16)
N4 0.051(2) 0.092(3) 0.046(3) -0.027(2) -0.012(2) 0.004(2)
B1 0.054(3) 0.048(3) 0.052(3) -0.021(3) -0.001(3) -0.008(3)
B2 0.084(4) 0.039(3) 0.052(3) -0.012(2) -0.013(3) -0.014(3)
B3 0.067(3) 0.052(3) 0.048(3) -0.010(3) -0.001(3) -0.029(3)
B4 0.043(3) 0.049(3) 0.050(3) -0.011(2) 0.000(2) -0.014(2)
B5 0.057(3) 0.053(3) 0.054(3) -0.006(3) -0.022(3) -0.020(3)
B6 0.073(4) 0.055(3) 0.048(3) -0.022(3) -0.005(3) -0.021(3)
B7 0.088(4) 0.043(3) 0.065(4) -0.026(3) -0.012(3) -0.014(3)
B8 0.092(4) 0.050(3) 0.057(4) -0.011(3) -0.014(3) -0.027(3)
B9 0.059(3) 0.061(3) 0.058(3) -0.006(3) -0.007(3) -0.033(3)
B10 0.092(4) 0.056(3) 0.063(4) -0.018(3) -0.013(3) -0.034(3)
B11 0.054(3) 0.052(3) 0.054(3) -0.025(3) -0.008(3) -0.012(3)
B12 0.050(3) 0.063(4) 0.082(4) -0.036(3) -0.003(3) 0.000(3)
B13 0.043(3) 0.080(4) 0.063(4) -0.030(3) 0.010(3) -0.023(3)
B14 0.048(3) 0.060(3) 0.057(3) -0.013(3) 0.001(3) -0.021(3)
B15 0.065(3) 0.071(4) 0.040(3) -0.016(3) 0.003(3) -0.021(3)
B16 0.063(4) 0.082(4) 0.055(3) -0.038(3) 0.000(3) -0.016(3)
B17 0.066(4) 0.081(4) 0.080(4) -0.050(3) -0.003(3) -0.007(3)
B18 0.058(3) 0.111(5) 0.060(4) -0.051(4) 0.010(3) -0.017(3)
B19 0.068(4) 0.100(5) 0.047(3) -0.027(3) 0.012(3) -0.036(3)
B20 0.070(4) 0.101(5) 0.053(4) -0.039(3) 0.006(3) -0.023(3)
C1 0.049(2) 0.040(2) 0.036(2) -0.0092(18) -0.0059(19) -0.0141(19)
C2 0.050(2) 0.039(2) 0.036(2) -0.0099(18) -0.0107(19) -0.0133(19)
C3 0.043(2) 0.042(2) 0.039(2) -0.005(2) -0.007(2) -0.0097(19)
C4 0.074(3) 0.045(3) 0.053(3) -0.004(2) -0.014(2) -0.022(2)
C5 0.148(5) 0.056(3) 0.095(4) -0.033(3) 0.009(4) -0.048(3)
C6 0.076(3) 0.073(3) 0.068(3) -0.005(3) -0.009(3) -0.043(3)
C7 0.066(3) 0.042(2) 0.039(3) -0.005(2) -0.013(2) -0.016(2)
C8 0.076(4) 0.083(4) 0.135(5) -0.052(3) -0.032(3) 0.002(3)
C9 0.143(5) 0.077(3) 0.060(3) -0.033(3) 0.021(3) -0.049(3)
C10 0.040(2) 0.050(2) 0.052(3) -0.017(2) -0.002(2) -0.013(2)
C11 0.043(2) 0.057(3) 0.037(2) -0.019(2) -0.0024(19) -0.013(2)
C12 0.040(2) 0.049(3) 0.053(3) -0.016(2) -0.008(2) -0.008(2)
C13 0.042(3) 0.105(4) 0.045(3) -0.025(3) -0.005(2) 0.003(3)
C14 0.053(3) 0.178(6) 0.061(4) 0.029(4) 0.020(3) 0.012(3)
C15 0.085(4) 0.131(5) 0.101(4) -0.069(4) -0.017(3) 0.027(4)
C16 0.058(3) 0.072(3) 0.053(3) -0.025(2) -0.018(2) 0.004(3)
C17 0.061(3) 0.138(5) 0.154(6) -0.068(4) -0.011(4) -0.025(4)
C18 0.146(5) 0.073(4) 0.070(4) -0.017(3) -0.025(4) 0.016(3)
Co2 0.0429(3) 0.0402(3) 0.0360(3) -0.0127(2) -0.0043(3) -0.0103(3)
N5 0.0408(19) 0.047(2) 0.038(2) -0.0143(16) 0.0017(16) -0.0124(15)
N6 0.041(2) 0.140(4) 0.073(3) -0.050(3) 0.000(2) -0.022(2)
N7 0.048(2) 0.0358(18) 0.0398(19) -0.0107(15) -0.0052(16) -0.0083(15)
N8 0.067(3) 0.049(2) 0.041(2) -0.0064(19) -0.0138(18) -0.024(2)
B21 0.047(3) 0.041(3) 0.038(3) -0.010(2) -0.005(2) -0.009(2)
B22 0.043(3) 0.057(3) 0.038(3) -0.015(2) 0.004(2) -0.014(2)
B23 0.043(3) 0.048(3) 0.052(3) -0.018(2) -0.002(2) -0.002(2)
B24 0.052(3) 0.048(3) 0.049(3) -0.021(2) -0.005(2) -0.011(2)
B25 0.056(3) 0.070(3) 0.047(3) -0.032(3) -0.014(3) -0.012(3)
B26 0.054(3) 0.056(3) 0.038(3) -0.016(2) -0.014(2) -0.003(2)
B27 0.055(3) 0.054(3) 0.046(3) -0.015(2) 0.002(3) -0.015(3)
B28 0.055(3) 0.070(4) 0.042(3) -0.020(3) 0.007(3) -0.011(3)
B29 0.064(3) 0.060(3) 0.053(3) -0.030(3) -0.007(3) -0.004(3)
B30 0.064(3) 0.069(3) 0.034(3) -0.020(3) -0.006(3) -0.010(3)
B31 0.051(3) 0.058(3) 0.048(3) -0.009(3) 0.006(3) -0.019(3)
B32 0.078(4) 0.046(3) 0.038(3) -0.001(2) -0.005(3) -0.023(3)
B33 0.068(3) 0.035(3) 0.060(3) -0.012(2) -0.014(3) -0.004(2)
B34 0.052(3) 0.048(3) 0.046(3) -0.020(2) 0.003(2) -0.009(2)
B35 0.093(4) 0.055(3) 0.048(3) -0.020(3) -0.013(3) -0.027(3)
B36 0.069(4) 0.066(4) 0.063(4) -0.017(3) -0.018(3) -0.032(3)
B37 0.082(4) 0.066(4) 0.069(4) -0.007(3) -0.009(3) -0.043(3)
B38 0.105(5) 0.047(3) 0.059(4) -0.018(3) -0.016(3) -0.022(3)
B39 0.096(4) 0.047(3) 0.059(4) -0.025(3) -0.002(3) -0.015(3)
B40 0.118(5) 0.061(4) 0.062(4) -0.018(3) -0.020(4) -0.041(4)
C19 0.033(2) 0.041(2) 0.044(2) -0.0180(19) -0.0016(18) -0.0116(18)
C20 0.035(2) 0.053(3) 0.038(2) -0.018(2) -0.0041(19) -0.0057(19)
C21 0.037(2) 0.055(3) 0.049(3) -0.017(2) -0.005(2) -0.013(2)
C22 0.048(3) 0.070(3) 0.046(3) -0.021(2) 0.005(2) -0.020(2)
C23 0.083(4) 0.108(4) 0.049(3) -0.019(3) 0.007(3) -0.030(3)
C24 0.058(3) 0.098(4) 0.071(3) -0.052(3) 0.008(3) -0.015(3)
C25 0.043(3) 0.087(4) 0.078(3) -0.028(3) -0.006(2) -0.013(3)
C26 0.062(3) 0.086(4) 0.185(6) -0.066(4) 0.018(4) -0.029(3)
C27 0.077(4) 0.085(4) 0.109(4) -0.007(3) -0.022(3) -0.002(3)
C28 0.050(2) 0.037(2) 0.035(2) -0.0071(18) -0.0058(19) -0.0099(19)
C29 0.054(3) 0.043(2) 0.033(2) -0.0107(19) -0.0037(19) -0.019(2)
C30 0.040(2) 0.043(2) 0.034(2) -0.0075(19) -0.0051(19) -0.0107(19)
C31 0.065(3) 0.037(2) 0.044(3) -0.009(2) -0.003(2) -0.005(2)
C32 0.155(5) 0.049(3) 0.077(4) -0.029(3) -0.040(3) -0.009(3)
C33 0.084(4) 0.067(4) 0.154(5) -0.041(4) 0.020(4) 0.004(3)
C34 0.063(3) 0.048(3) 0.035(2) -0.007(2) -0.003(2) -0.015(2)
C35 0.127(4) 0.078(3) 0.039(3) 0.003(2) -0.024(3) -0.040(3)
C36 0.075(4) 0.083(4) 0.068(3) -0.008(3) 0.012(3) -0.022(3)

loop_
_atom_type_symbol
_atom_type_description
_atom_type_scat_dispersion_real
_atom_type_scat_dispersion_imag
_atom_type_scat_source
C C 0.0033 0.0016 'International Tables Vol C Tables 4.2.6.8 and 6.1.1.4'
H H 0.0000 0.0000 'International Tables Vol C Tables 4.2.6.8 and 6.1.1.4'
B B 0.0013 0.0007 'International Tables Vol C Tables 4.2.6.8 and 6.1.1.4'
N N 0.0061 0.0033 'International Tables Vol C Tables 4.2.6.8 and 6.1.1.4'
Co Co 0.3494 0.9721 'International Tables Vol C Tables 4.2.6.8 and 6.1.1.4'

loop_
_geom_angle_atom_site_label_1
_geom_angle_atom_site_label_2
_geom_angle_atom_site_label_3
_geom_angle
C10 Co1 N1 125.45(14)
C10 Co1 C1 116.08(14)
N1 Co1 C1 85.47(13)
C10 Co1 N3 85.61(13)
N1 Co1 N3 127.87(12)
C1 Co1 N3 120.15(13)
C3 N1 C4 116.4(3)
C3 N1 Co1 118.4(2)
C4 N1 Co1 125.1(2)
C3 N2 C7 136.0(4)
C12 N3 C13 120.5(3)
C12 N3 Co1 116.8(2)
C13 N3 Co1 122.5(2)
C12 N4 C16 136.0(4)
C2 B1 C1 59.0(2)
C2 B1 B7 105.8(3)
C1 B1 B7 106.6(3)
C2 B1 B6 59.4(2)
C1 B1 B6 107.7(3)
B7 B1 B6 60.2(3)
C2 B1 B2 105.7(3)
C1 B1 B2 58.5(2)
B7 B1 B2 60.8(3)
B6 B1 B2 109.2(3)
C1 B2 B3 58.7(2)
C1 B2 B1 59.3(2)
B3 B2 B1 106.9(3)
C1 B2 B7 105.9(3)
B3 B2 B7 107.7(4)
B1 B2 B7 59.1(3)
C1 B2 B8 105.9(3)
B3 B2 B8 60.4(3)
B1 B2 B8 106.3(3)
B7 B2 B8 59.4(3)
C1 B3 B4 59.8(2)
C1 B3 B2 59.2(2)
B4 B3 B2 108.7(3)
C1 B3 B9 106.8(3)
B4 B3 B9 60.3(3)
B2 B3 B9 108.8(4)
C1 B3 B8 106.6(3)
B4 B3 B8 108.1(3)
B2 B3 B8 60.8(3)
B9 B3 B8 59.6(3)
C2 B4 C1 58.9(2)
C2 B4 B3 105.0(3)
C1 B4 B3 58.5(2)
C2 B4 B9 104.4(3)
C1 B4 B9 105.7(3)
B3 B4 B9 60.1(3)
C2 B4 B5 58.6(2)
C1 B4 B5 106.6(3)
B3 B4 B5 107.6(3)
B9 B4 B5 59.3(3)
C2 B5 B10 104.8(3)
C2 B5 B9 104.7(3)
B10 B5 B9 60.9(3)
C2 B5 B6 59.1(2)
B10 B5 B6 59.4(3)
B9 B5 B6 108.2(3)
C2 B5 B4 58.4(2)
B10 B5 B4 108.5(3)
B9 B5 B4 60.0(3)
B6 B5 B4 108.0(3)
C2 B6 B10 104.3(3)
C2 B6 B7 104.3(3)
B10 B6 B7 60.8(3)
C2 B6 B1 58.2(2)
B10 B6 B1 107.7(3)
B7 B6 B1 59.5(3)
C2 B6 B5 58.2(2)
B10 B6 B5 59.6(3)
B7 B6 B5 107.8(3)
B1 B6 B5 106.8(3)
B1 B7 B6 60.3(3)
B1 B7 B8 108.1(3)
B6 B7 B8 107.7(4)
B1 B7 B10 107.0(3)
B6 B7 B10 59.2(3)
B8 B7 B10 59.6(3)
B1 B7 B2 60.1(3)
B6 B7 B2 108.7(3)
B8 B7 B2 60.6(3)
B10 B7 B2 108.0(4)
B9 B8 B10 60.4(3)
B9 B8 B7 108.2(3)
B10 B8 B7 60.3(3)
B9 B8 B3 59.5(3)
B10 B8 B3 107.6(3)
B7 B8 B3 106.8(3)
B9 B8 B2 107.0(3)
B10 B8 B2 108.1(3)
B7 B8 B2 60.0(3)
B3 B8 B2 58.8(3)
B5 B9 B3 108.2(3)
B5 B9 B8 108.1(4)
B3 B9 B8 60.9(3)
B5 B9 B4 60.7(2)
B3 B9 B4 59.6(3)
B8 B9 B4 108.6(3)
B5 B9 B10 59.6(3)
B3 B9 B10 108.1(4)
B8 B9 B10 59.8(3)
B4 B9 B10 108.0(3)
B6 B10 B5 61.0(3)
B6 B10 B8 108.7(4)
B5 B10 B8 108.1(3)
B6 B10 B9 108.4(3)
B5 B10 B9 59.6(3)
B8 B10 B9 59.8(3)
B6 B10 B7 60.1(3)
B5 B10 B7 108.4(3)
B8 B10 B7 60.0(3)
B9 B10 B7 107.4(4)
C11 B11 B17 105.2(3)
C11 B11 C10 58.3(2)
B17 B11 C10 106.5(3)
C11 B11 B12 104.6(3)
B17 B11 B12 60.3(3)
C10 B11 B12 58.7(2)
C11 B11 B16 58.7(2)
B17 B11 B16 60.5(3)
C10 B11 B16 106.8(3)
B12 B11 B16 108.4(4)
C10 B12 B13 59.2(2)
C10 B12 B17 107.1(4)
B13 B12 B17 108.9(4)
C10 B12 B11 60.3(2)
B13 B12 B11 108.7(3)
B17 B12 B11 59.5(3)
C10 B12 B18 106.7(4)
B13 B12 B18 60.5(3)
B17 B12 B18 60.1(3)
B11 B12 B18 107.7(4)
C10 B13 B12 59.3(2)
C10 B13 B18 106.3(3)
B12 B13 B18 59.9(3)
C10 B13 B14 59.7(2)
B12 B13 B14 107.9(3)
B18 B13 B14 107.2(4)
C10 B13 B19 106.3(3)
B12 B13 B19 107.8(4)
B18 B13 B19 59.9(3)
B14 B13 B19 59.3(3)
C11 B14 C10 57.9(2)
C11 B14 B19 104.4(3)
C10 B14 B19 106.5(4)
C11 B14 B13 103.7(3)
C10 B14 B13 58.4(2)
B19 B14 B13 60.8(3)
C11 B14 B15 58.7(2)
C10 B14 B15 106.7(3)
B19 B14 B15 60.0(3)
B13 B14 B15 108.4(4)
C11 B15 B16 58.2(2)
C11 B15 B19 104.1(3)
B16 B15 B19 108.0(4)
C11 B15 B20 104.5(4)
B16 B15 B20 60.1(3)
B19 B15 B20 60.5(3)
C11 B15 B14 58.7(2)
B16 B15 B14 107.8(4)
B19 B15 B14 59.6(3)
B20 B15 B14 108.4(4)
C11 B16 B11 58.2(2)
C11 B16 B15 59.3(2)
B11 B16 B15 108.2(3)
C11 B16 B17 103.8(4)
B11 B16 B17 59.2(3)
B15 B16 B17 108.5(4)
C11 B16 B20 105.4(3)
B11 B16 B20 108.6(4)
B15 B16 B20 60.3(3)
B17 B16 B20 60.9(3)
B11 B17 B12 60.2(3)
B11 B17 B18 108.2(4)
B12 B17 B18 60.0(3)
B11 B17 B16 60.3(3)
B12 B17 B16 108.2(3)
B18 B17 B16 107.7(4)
B11 B17 B20 108.5(4)
B12 B17 B20 108.5(4)
B18 B17 B20 60.2(3)
B16 B17 B20 59.7(3)
B12 B18 B17 59.9(3)
B12 B18 B13 59.5(3)
B17 B18 B13 108.0(3)
B12 B18 B19 108.1(3)
B17 B18 B19 108.4(4)
B13 B18 B19 60.6(3)
B12 B18 B20 108.9(4)
B17 B18 B20 60.8(3)
B13 B18 B20 109.1(4)
B19 B18 B20 60.2(3)
B14 B19 B15 60.4(3)
B14 B19 B18 107.4(4)
B15 B19 B18 107.4(4)
B14 B19 B20 108.5(4)
B15 B19 B20 59.9(3)
B18 B19 B20 60.1(3)
B14 B19 B13 59.9(3)
B15 B19 B13 108.0(3)
B18 B19 B13 59.5(3)
B20 B19 B13 108.2(4)
B16 B20 B15 59.6(3)
B16 B20 B18 106.4(4)
B15 B20 B18 106.9(4)
B16 B20 B19 106.9(3)
B15 B20 B19 59.6(3)
B18 B20 B19 59.7(3)
B16 B20 B17 59.3(3)
B15 B20 B17 106.7(4)
B18 B20 B17 59.0(3)
B19 B20 B17 106.6(4)
C2 C1 B3 108.2(3)
C2 C1 B2 109.1(3)
B3 C1 B2 62.1(3)
C2 C1 B4 59.8(2)
B3 C1 B4 61.7(2)
B2 C1 B4 112.7(3)
C2 C1 B1 59.6(2)
B3 C1 B1 111.9(3)
B2 C1 B1 62.2(2)
B4 C1 B1 110.9(3)
C2 C1 Co1 107.3(2)
B3 C1 Co1 130.9(3)
B2 C1 Co1 132.2(3)
B4 C1 Co1 111.9(2)
B1 C1 Co1 115.0(2)
C3 C2 C1 111.5(3)
C3 C2 B1 114.2(3)
C1 C2 B1 61.4(2)
C3 C2 B4 115.7(3)
C1 C2 B4 61.2(2)
B1 C2 B4 113.5(3)
C3 C2 B5 126.0(3)
C1 C2 B5 112.0(3)
B1 C2 B5 113.9(3)
B4 C2 B5 63.1(3)
C3 C2 B6 124.4(3)
C1 C2 B6 112.0(3)
B1 C2 B6 62.4(2)
B4 C2 B6 114.8(3)
B5 C2 B6 62.7(3)
N1 C3 N2 124.6(4)
N1 C3 C2 117.3(3)
N2 C3 C2 118.2(4)
N1 C4 C6 113.0(3)
N1 C4 C5 108.5(3)
C6 C4 C5 110.9(4)
N2 C7 C8 109.4(4)
N2 C7 C9 109.6(4)
C8 C7 C9 111.3(4)
C11 C10 B13 108.2(3)
C11 C10 B12 106.9(3)
B13 C10 B12 61.4(3)
C11 C10 B14 60.2(2)
B13 C10 B14 61.8(2)
B12 C10 B14 111.3(3)
C11 C10 B11 58.9(2)
B13 C10 B11 111.0(3)
B12 C10 B11 61.0(2)
B14 C10 B11 110.4(3)
C11 C10 Co1 106.5(2)
B13 C10 Co1 127.4(3)
B12 C10 Co1 138.7(3)
B14 C10 Co1 106.1(2)
B11 C10 Co1 120.5(2)
C12 C11 C10 113.1(3)
C12 C11 B11 116.6(3)
C10 C11 B11 62.8(2)
C12 C11 B16 123.3(3)
C10 C11 B16 114.0(3)
B11 C11 B16 63.1(3)
C12 C11 B15 121.8(3)
C10 C11 B15 113.2(3)
B11 C11 B15 115.0(3)
B16 C11 B15 62.5(3)
C12 C11 B14 114.4(3)
C10 C11 B14 61.9(2)
B11 C11 B14 115.1(3)
B16 C11 B14 114.6(3)
B15 C11 B14 62.6(3)
N3 C12 N4 130.7(4)
N3 C12 C11 117.2(3)
N4 C12 C11 112.1(4)
N3 C13 C14 110.0(4)
N3 C13 C15 108.6(4)
C14 C13 C15 109.7(4)
N4 C16 C17 110.1(4)
N4 C16 C18 107.9(4)
C17 C16 C18 111.8(4)
C19 Co2 C28 117.29(13)
C19 Co2 N7 126.05(13)
C28 Co2 N7 85.79(13)
C19 Co2 N5 85.75(13)
C28 Co2 N5 121.26(13)
N7 Co2 N5 124.90(12)
C21 N5 C22 119.3(3)
C21 N5 Co2 116.9(3)
C22 N5 Co2 123.2(2)
C21 N6 C25 137.9(4)
C30 N7 C31 119.5(3)
C30 N7 Co2 116.9(2)
C31 N7 Co2 123.5(2)
C30 N8 C34 129.6(3)
C20 B21 C19 58.1(2)
C20 B21 B22 104.0(3)
C19 B21 B22 58.6(2)
C20 B21 B27 104.1(3)
C19 B21 B27 106.3(3)
B22 B21 B27 60.5(2)
C20 B21 B26 58.9(2)
C19 B21 B26 106.8(3)
B22 B21 B26 107.9(3)
B27 B21 B26 59.3(2)
C19 B22 B23 59.4(2)
C19 B22 B21 60.4(2)
B23 B22 B21 109.0(3)
C19 B22 B28 107.1(3)
B23 B22 B28 60.3(2)
B21 B22 B28 108.5(3)
C19 B22 B27 107.7(3)
B23 B22 B27 108.2(3)
B21 B22 B27 60.5(2)
B28 B22 B27 59.7(2)
C19 B23 B22 59.2(2)
C19 B23 B24 59.9(2)
B22 B23 B24 108.0(3)
C19 B23 B28 107.3(3)
B22 B23 B28 60.7(3)
B24 B23 B28 107.9(3)
C19 B23 B29 107.3(3)
B22 B23 B29 108.5(3)
B24 B23 B29 59.8(3)
B28 B23 B29 59.9(3)
C20 B24 C19 58.1(2)
C20 B24 B23 104.2(3)
C19 B24 B23 58.7(2)
C20 B24 B29 104.9(3)
C19 B24 B29 107.0(3)
B23 B24 B29 60.7(3)
C20 B24 B25 59.1(2)
C19 B24 B25 107.1(3)
B23 B24 B25 108.0(3)
B29 B24 B25 59.7(3)
C20 B25 B30 103.9(3)
C20 B25 B29 104.3(3)
B30 B25 B29 60.3(3)
C20 B25 B26 58.7(2)
B30 B25 B26 59.9(3)
B29 B25 B26 108.6(3)
C20 B25 B24 58.1(2)
B30 B25 B24 107.5(3)
B29 B25 B24 59.8(3)
B26 B25 B24 107.8(3)
C20 B26 B30 103.6(3)
C20 B26 B27 103.9(3)
B30 B26 B27 59.6(3)
C20 B26 B25 58.8(2)
B30 B26 B25 59.4(3)
B27 B26 B25 107.4(3)
C20 B26 B21 57.9(2)
B30 B26 B21 107.2(3)
B27 B26 B21 60.1(2)
B25 B26 B21 107.5(3)
B30 B27 B26 60.2(3)
B30 B27 B28 59.7(3)
B26 B27 B28 108.4(3)
B30 B27 B21 108.1(3)
B26 B27 B21 60.6(2)
B28 B27 B21 107.8(3)
B30 B27 B22 107.3(3)
B26 B27 B22 107.7(3)
B28 B27 B22 60.1(3)
B21 B27 B22 59.0(2)
B30 B28 B27 59.7(3)
B30 B28 B23 107.8(3)
B27 B28 B23 107.6(3)
B30 B28 B29 60.1(3)
B27 B28 B29 108.1(3)
B23 B28 B29 60.3(3)
B30 B28 B22 107.3(3)
B27 B28 B22 60.2(2)
B23 B28 B22 59.0(2)
B29 B28 B22 107.5(3)
B25 B29 B24 60.5(3)
B25 B29 B30 59.5(3)
B24 B29 B30 107.4(3)
B25 B29 B28 107.5(3)
B24 B29 B28 107.5(3)
B30 B29 B28 59.3(3)
B25 B29 B23 107.7(3)
B24 B29 B23 59.5(2)
B30 B29 B23 106.7(3)
B28 B29 B23 59.7(3)
B27 B30 B25 109.0(3)
B27 B30 B28 60.6(3)
B25 B30 B28 108.9(3)
B27 B30 B26 60.2(3)
B25 B30 B26 60.8(3)
B28 B30 B26 109.1(3)
B27 B30 B29 109.2(3)
B25 B30 B29 60.1(3)
B28 B30 B29 60.5(3)
B26 B30 B29 109.2(3)
C29 B31 C28 58.5(2)
C29 B31 B32 104.6(3)
C28 B31 B32 59.0(2)
C29 B31 B37 104.0(3)
C28 B31 B37 106.3(3)
B32 B31 B37 60.2(3)
C29 B31 B36 58.3(2)
C28 B31 B36 106.6(3)
B32 B31 B36 108.0(4)
B37 B31 B36 59.6(3)
C28 B32 B31 59.8(2)
C28 B32 B33 59.5(2)
B31 B32 B33 108.8(3)
C28 B32 B38 107.1(3)
B31 B32 B38 108.3(4)
B33 B32 B38 60.7(3)
C28 B32 B37 107.2(3)
B31 B32 B37 60.6(3)
B33 B32 B37 108.3(4)
B38 B32 B37 59.3(3)
C28 B33 B32 59.0(2)
C28 B33 B34 59.8(2)
B32 B33 B34 107.9(3)
C28 B33 B39 106.7(3)
B32 B33 B39 107.9(4)
B34 B33 B39 59.9(3)
C28 B33 B38 106.2(3)
B32 B33 B38 60.0(3)
B34 B33 B38 107.6(4)
B39 B33 B38 59.8(3)
C29 B34 C28 58.2(2)
C29 B34 B35 58.8(3)
C28 B34 B35 106.4(3)
C29 B34 B39 104.5(3)
C28 B34 B39 105.8(3)
B35 B34 B39 59.7(3)
C29 B34 B33 104.2(3)
C28 B34 B33 58.5(2)
B35 B34 B33 107.6(3)
B39 B34 B33 60.1(3)
C29 B35 B40 104.5(3)
C29 B35 B39 104.7(3)
B40 B35 B39 60.3(3)
C29 B35 B34 58.6(2)
B40 B35 B34 108.4(4)
B39 B35 B34 60.3(3)
C29 B35 B36 58.8(2)
B40 B35 B36 60.0(3)
B39 B35 B36 108.5(4)
B34 B35 B36 108.4(3)
C29 B36 B40 104.3(4)
C29 B36 B35 58.7(2)
B40 B36 B35 59.8(3)
C29 B36 B37 104.0(3)
B40 B36 B37 59.5(3)
B35 B36 B37 107.2(4)
C29 B36 B31 58.2(2)
B40 B36 B31 107.1(4)
B35 B36 B31 107.3(3)
B37 B36 B31 59.6(3)
B38 B37 B40 60.2(3)
B38 B37 B32 60.3(3)
B40 B37 B32 108.1(4)
B38 B37 B36 108.4(4)
B40 B37 B36 60.0(3)
B32 B37 B36 108.0(3)
B38 B37 B31 107.9(4)
B40 B37 B31 108.4(4)
B32 B37 B31 59.1(3)
B36 B37 B31 60.7(3)
B37 B38 B40 60.2(3)
B37 B38 B32 60.4(3)
B40 B38 B32 108.2(4)
B37 B38 B39 108.4(4)
B40 B38 B39 60.3(3)
B32 B38 B39 107.6(3)
B37 B38 B33 108.1(3)
B40 B38 B33 108.2(4)
B32 B38 B33 59.3(3)
B39 B38 B33 60.1(3)
B35 B39 B38 107.4(4)
B35 B39 B40 59.8(3)
B38 B39 B40 59.5(3)
B35 B39 B34 60.0(3)
B38 B39 B34 108.0(3)
B40 B39 B34 107.8(4)
B35 B39 B33 107.9(3)
B38 B39 B33 60.1(3)
B40 B39 B33 107.6(4)
B34 B39 B33 60.0(2)
B38 B40 B37 59.6(3)
B38 B40 B35 108.1(4)
B37 B40 B35 108.3(4)
B38 B40 B36 108.4(4)
B37 B40 B36 60.5(3)
B35 B40 B36 60.2(3)
B38 B40 B39 60.2(3)
B37 B40 B39 108.0(4)
B35 B40 B39 59.9(3)
B36 B40 B39 108.4(3)
C20 C19 B22 107.0(3)
C20 C19 B23 107.6(3)
B22 C19 B23 61.4(2)
C20 C19 B24 59.8(2)
B22 C19 B24 110.9(3)
B23 C19 B24 61.4(2)
C20 C19 B21 59.6(2)
B22 C19 B21 61.0(2)
B23 C19 B21 111.0(3)
B24 C19 B21 110.7(3)
C20 C19 Co2 105.7(2)
B22 C19 Co2 128.0(2)
B23 C19 Co2 139.3(3)
B24 C19 Co2 120.3(2)
B21 C19 Co2 105.7(2)
C21 C20 C19 112.9(3)
C21 C20 B21 115.7(3)
C19 C20 B21 62.3(2)
C21 C20 B24 115.2(3)
C19 C20 B24 62.0(2)
B21 C20 B24 114.8(3)
C21 C20 B26 123.0(3)
C19 C20 B26 113.7(3)
B21 C20 B26 63.1(2)
B24 C20 B26 114.7(3)
C21 C20 B25 122.8(3)
C19 C20 B25 113.2(3)
B21 C20 B25 114.8(3)
B24 C20 B25 62.7(2)
B26 C20 B25 62.4(2)
N5 C21 N6 132.3(4)
N5 C21 C20 117.1(3)
N6 C21 C20 110.7(3)
N5 C22 C23 109.6(3)
N5 C22 C24 110.1(3)
C23 C22 C24 112.6(4)
N6 C25 C26 109.6(4)
N6 C25 C27 108.1(4)
C26 C25 C27 111.4(4)
C29 C28 B32 107.7(3)
C29 C28 B33 107.9(3)
B32 C28 B33 61.5(2)
C29 C28 B31 60.2(2)
B32 C28 B31 61.2(2)
B33 C28 B31 111.5(3)
C29 C28 B34 59.7(2)
B32 C28 B34 111.5(3)
B33 C28 B34 61.8(2)
B31 C28 B34 111.3(3)
C29 C28 Co2 106.3(2)
B32 C28 Co2 130.9(3)
B33 C28 Co2 135.5(3)
B31 C28 Co2 109.9(2)
B34 C28 Co2 116.0(2)
C30 C29 C28 112.8(3)
C30 C29 B34 115.7(3)
C28 C29 B34 62.2(2)
C30 C29 B31 114.9(3)
C28 C29 B31 61.3(2)
B34 C29 B31 114.3(3)
C30 C29 B35 124.0(3)
C28 C29 B35 112.7(3)
B34 C29 B35 62.7(3)
B31 C29 B35 114.7(3)
C30 C29 B36 122.9(3)
C28 C29 B36 113.1(3)
B34 C29 B36 114.9(3)
B31 C29 B36 63.5(3)
B35 C29 B36 62.5(3)
N7 C30 N8 129.6(4)
N7 C30 C29 117.1(3)
N8 C30 C29 113.3(3)
C32 C31 N7 110.8(3)
C32 C31 C33 111.4(4)
N7 C31 C33 108.9(3)
N8 C34 C35 107.5(3)
N8 C34 C36 110.6(3)
C35 C34 C36 112.8(4)

loop_
_geom_bond_atom_site_label_1
_geom_bond_atom_site_label_2
_geom_bond_distance
Co1 C10 2.031(4)
Co1 N1 2.040(3)
Co1 C1 2.041(3)
Co1 N3 2.072(3)
N1 C3 1.304(4)
N1 C4 1.488(4)
N2 C3 1.347(5)
N2 C7 1.440(5)
N3 C12 1.300(4)
N3 C13 1.477(4)
N4 C12 1.357(5)
N4 C16 1.469(5)
B1 C2 1.693(5)
B1 C1 1.723(5)
B1 B7 1.753(6)
B1 B6 1.767(6)
B1 B2 1.772(6)
B2 C1 1.708(5)
B2 B3 1.758(7)
B2 B7 1.784(6)
B2 B8 1.795(7)
B3 C1 1.699(5)
B3 B4 1.754(6)
B3 B9 1.764(7)
B3 B8 1.788(7)
B4 C2 1.698(5)
B4 C1 1.721(5)
B4 B9 1.767(6)
B4 B5 1.778(6)
B5 C2 1.701(5)
B5 B10 1.755(6)
B5 B9 1.755(6)
B5 B6 1.778(7)
B6 C2 1.716(5)
B6 B10 1.751(6)
B6 B7 1.767(7)
B7 B8 1.773(7)
B7 B10 1.779(7)
B8 B9 1.766(7)
B8 B10 1.766(7)
B9 B10 1.778(7)
B11 C11 1.681(6)
B11 B17 1.745(7)
B11 C10 1.746(5)
B11 B12 1.759(6)
B11 B16 1.764(7)
B12 C10 1.718(6)
B12 B13 1.754(7)
B12 B17 1.760(7)
B12 B18 1.761(7)
B13 C10 1.716(5)
B13 B18 1.771(7)
B13 B14 1.776(7)
B13 B19 1.791(7)
B14 C11 1.712(6)
B14 C10 1.740(6)
B14 B19 1.764(7)
B14 B15 1.778(7)
B15 C11 1.710(6)
B15 B16 1.765(7)
B15 B19 1.772(7)
B15 B20 1.777(7)
B16 C11 1.691(6)
B16 B17 1.767(7)
B16 B20 1.775(7)
B17 B18 1.764(7)
B17 B20 1.796(8)
B18 B19 1.778(8)
B18 B20 1.786(7)
B19 B20 1.788(7)
C1 C2 1.682(5)
C2 C3 1.524(5)
C4 C6 1.518(5)
C4 C5 1.519(5)
C7 C8 1.498(5)
C7 C9 1.509(5)
C10 C11 1.670(5)
C11 C12 1.514(5)
C13 C14 1.482(5)
C13 C15 1.554(6)
C16 C17 1.484(5)
C16 C18 1.498(5)
Co2 C19 2.039(3)
Co2 C28 2.047(3)
Co2 N7 2.057(3)
Co2 N5 2.057(3)
N5 C21 1.290(4)
N5 C22 1.484(4)
N6 C21 1.336(5)
N6 C25 1.450(5)
N7 C30 1.303(4)
N7 C31 1.494(4)
N8 C30 1.343(4)
N8 C34 1.480(5)
B21 C20 1.695(5)
B21 C19 1.741(5)
B21 B22 1.750(6)
B21 B27 1.776(6)
B21 B26 1.785(6)
B22 C19 1.709(5)
B22 B23 1.747(6)
B22 B28 1.776(6)
B22 B27 1.777(6)
B23 C19 1.713(5)
B23 B24 1.759(6)
B23 B28 1.770(6)
B23 B29 1.780(6)
B24 C20 1.698(5)
B24 C19 1.734(5)
B24 B29 1.764(6)
B24 B25 1.777(6)
B25 C20 1.715(5)
B25 B30 1.752(6)
B25 B29 1.763(6)
B25 B26 1.777(6)
B26 C20 1.714(5)
B26 B30 1.762(6)
B26 B27 1.762(6)
B27 B30 1.751(6)
B27 B28 1.768(6)
B28 B30 1.752(7)
B28 B29 1.773(7)
B29 B30 1.766(7)
B31 C29 1.703(5)
B31 C28 1.722(6)
B31 B32 1.746(6)
B31 B37 1.773(7)
B31 B36 1.792(7)
B32 C28 1.708(5)
B32 B33 1.751(7)
B32 B38 1.764(7)
B32 B37 1.766(7)
B33 C28 1.717(5)
B33 B34 1.775(6)
B33 B39 1.775(7)
B33 B38 1.776(7)
B34 C29 1.699(6)
B34 C28 1.740(5)
B34 B35 1.769(6)
B34 B39 1.773(6)
B35 C29 1.703(6)
B35 B40 1.761(7)
B35 B39 1.763(7)
B35 B36 1.769(7)
B36 C29 1.704(5)
B36 B40 1.765(7)
B36 B37 1.773(7)
B37 B38 1.746(8)
B37 B40 1.755(8)
B38 B40 1.756(7)
B38 B39 1.770(7)
B39 B40 1.771(8)
C19 C20 1.668(5)
C20 C21 1.524(5)
C22 C23 1.503(5)
C22 C24 1.521(5)
C25 C26 1.501(5)
C25 C27 1.518(6)
C28 C29 1.672(5)
C29 C30 1.516(5)
C31 C32 1.480(5)
C31 C33 1.511(5)
C34 C35 1.504(5)
C34 C36 1.507(5)
